data_7049958
loop_
_publ_author_name
'Swidan, Ala'aeddeen'
'St Onge, P Blake J'
'Binder, Justin F.'
'Suter, Riccardo'
'Burford, Neil'
'Macdonald, Charles L. B.'

_publ_section_title
;
 2,6-Bis(benzimidazol-2-yl)pyridine complexes of group 14 elements.
;
_journal_issue 22
_journal_name_full 'Dalton transactions (Cambridge, England : 2003)'
_journal_page_first 7835
_journal_page_last 7843
_journal_paper_doi 10.1039/c9dt00995g
_journal_volume 48
_journal_year 2019
_chemical_formula_moiety 'C25 H21 Cl Ge N5, Cl3 Ge'
_chemical_formula_sum 'C25 H21 Cl4 Ge2 N5'
_chemical_formula_weight 678.45
_space_group_crystal_system monoclinic
_space_group_IT_number 14
_space_group_name_Hall '-P 2ybc'
_space_group_name_H-M_alt 'P 1 21/c 1'
_symmetry_space_group_name_Hall '-P 2ybc'
_symmetry_space_group_name_H-M 'P 1 21/c 1'
_atom_sites_solution_hydrogens mixed
_atom_sites_solution_primary dual
_audit_creation_date 2019-01-11
_audit_creation_method
;
Olex2 1.2
(compiled 2018.05.29 svn.r3508 for OlexSys, GUI svn.r5506)
;
_audit_update_record
;
2019-02-04 deposited with the CCDC.    2019-05-03 downloaded from the CCDC.
;
_cell_angle_alpha 90
_cell_angle_beta 94.718(2)
_cell_angle_gamma 90
_cell_formula_units_Z 4
_cell_length_a 10.4681(7)
_cell_length_b 16.4860(9)
_cell_length_c 15.2025(9)
_cell_measurement_reflns_used 9785
_cell_measurement_temperature 220
_cell_measurement_theta_max 29.274
_cell_measurement_theta_min 2.959
_cell_volume 2614.7(3)
_computing_cell_refinement 'SAINT v8.37A (Bruker, 2015)'
_computing_data_collection APEX3
_computing_data_reduction 'SAINT v8.37A (Bruker, 2015)'
_computing_molecular_graphics 'Olex2 (Dolomanov et al., 2009)'
_computing_publication_material 'Olex2 (Dolomanov et al., 2009)'
_computing_structure_refinement 'XL (Sheldrick, 2008)'
_computing_structure_solution 'XT (Sheldrick, 2015)'
_diffrn_ambient_temperature 220.0
_diffrn_measured_fraction_theta_full 0.998
_diffrn_measured_fraction_theta_max 0.999
_diffrn_measurement_device_type 'Bruker APEX3 Photon 100'
_diffrn_measurement_method '\f and \w scans'
_diffrn_radiation_type MoK\a
_diffrn_radiation_wavelength 0.71073
_diffrn_reflns_av_R_equivalents 0.0602
_diffrn_reflns_av_unetI/netI 0.0283
_diffrn_reflns_Laue_measured_fraction_full 0.998
_diffrn_reflns_Laue_measured_fraction_max 0.999
_diffrn_reflns_limit_h_max 15
_diffrn_reflns_limit_h_min -15
_diffrn_reflns_limit_k_max 23
_diffrn_reflns_limit_k_min -22
_diffrn_reflns_limit_l_max 21
_diffrn_reflns_limit_l_min -22
_diffrn_reflns_number 128096
_diffrn_reflns_point_group_measured_fraction_full 0.998
_diffrn_reflns_point_group_measured_fraction_max 0.999
_diffrn_reflns_theta_full 25.242
_diffrn_reflns_theta_max 30.999
_diffrn_reflns_theta_min 2.959
_diffrn_standards_number 0
_exptl_absorpt_coefficient_mu 2.734
_exptl_absorpt_correction_T_max 0.7465
_exptl_absorpt_correction_T_min 0.6269
_exptl_absorpt_correction_type multi-scan
_exptl_absorpt_process_details
'SADABS-2016/2 (Bruker,2016/2) was used for absorption correction. wR2(int) was 0.0759 before and 0.0494 after correction. The Ratio of minimum to maximum transmission is 0.8398. The \l/2 correction factor is Not present.'
_exptl_crystal_colour yellow
_exptl_crystal_colour_primary yellow
_exptl_crystal_density_diffrn 1.723
_exptl_crystal_description prism
_exptl_crystal_F_000 1352
_exptl_crystal_size_max 0.25
_exptl_crystal_size_mid 0.22
_exptl_crystal_size_min 0.07
_refine_diff_density_max 0.971
_refine_diff_density_min -0.909
_refine_diff_density_rms 0.111
_refine_ls_extinction_method none
_refine_ls_goodness_of_fit_ref 1.144
_refine_ls_hydrogen_treatment mixed
_refine_ls_matrix_type full
_refine_ls_number_parameters 341
_refine_ls_number_reflns 8324
_refine_ls_number_restraints 0
_refine_ls_restrained_S_all 1.144
_refine_ls_R_factor_all 0.0796
_refine_ls_R_factor_gt 0.0415
_refine_ls_shift/su_max 0.001
_refine_ls_shift/su_mean 0.000
_refine_ls_structure_factor_coef Fsqd
_refine_ls_weighting_details 'w=1/[\s^2^(Fo^2^)+(0.0324P)^2^+3.8020P] where P=(Fo^2^+2Fc^2^)/3'
_refine_ls_weighting_scheme calc
_refine_ls_wR_factor_gt 0.0824
_refine_ls_wR_factor_ref 0.1009
_reflns_Friedel_coverage 0.000
_reflns_number_gt 5929
_reflns_number_total 8324
_reflns_threshold_expression 'I > 2\s(I)'
_cod_data_source_file c9dt00995g2.cif
_cod_data_source_block as780_p21c_new
_cod_depositor_comments 'Adding full bibliography for 7049950--7049959.cif.'
_cod_database_code 7049958
_shelx_shelxl_version_number 2016/6
_shelx_space_group_comment
;
The symmetry employed for this shelxl refinement is uniquely defined
by the following loop, which should always be used as a source of
symmetry information in preference to the above space-group names.
They are only intended as comments.
;
_shelx_estimated_absorpt_t_max 0.832
_shelx_estimated_absorpt_t_min 0.548
_olex2_refinement_description
;
1. Fixed Uiso
 At 1.2 times of:
  All C(H) groups, All C(H,H) groups
2.a Secondary CH2 refined with riding coordinates:
 C23(H23a,H23b)
2.b Aromatic/amide H refined with riding coordinates:
 C17(H17), C16(H16), C9(H9), C18(H18), C15(H15), C11(H11), C10(H10), C5(H5),
 C2(H2), C3(H3), C24(H24), C4(H4), C27(H27)
2.c X=CH2 refined with riding coordinates:
 C28(H28a,H28b)
;
_olex2_submission_special_instructions 'No special instructions were received'

loop_
_space_group_symop_operation_xyz
'x, y, z'
'-x, y+1/2, -z+1/2'
'-x, -y, -z'
'x, -y-1/2, z-1/2'

loop_
_atom_site_label
_atom_site_type_symbol
_atom_site_fract_x
_atom_site_fract_y
_atom_site_fract_z
_atom_site_U_iso_or_equiv
_atom_site_adp_type
_atom_site_occupancy
_atom_site_site_symmetry_order
_atom_site_calc_flag
_atom_site_refinement_flags_posn
_atom_site_disorder_assembly
_atom_site_disorder_group
Ge1 Ge 0.47061(3) 0.25734(2) 0.60140(2) 0.02210(7) Uani 1 1 d . . .
Ge2 Ge 1.04437(3) 0.23249(2) 0.60111(2) 0.03447(9) Uani 1 1 d . . .
Cl1 Cl 0.33697(6) 0.25527(4) 0.71241(4) 0.02683(13) Uani 1 1 d . . .
Cl3 Cl 0.84672(8) 0.22503(5) 0.51907(6) 0.04648(19) Uani 1 1 d . . .
Cl2 Cl 1.16977(9) 0.21768(6) 0.48511(6) 0.0487(2) Uani 1 1 d . . .
Cl4 Cl 1.04723(8) 0.37018(5) 0.60486(7) 0.0506(2) Uani 1 1 d . . .
N3 N 0.5050(2) 0.38777(12) 0.63454(14) 0.0224(4) Uani 1 1 d . . .
N1 N 0.5208(2) 0.13033(12) 0.64109(15) 0.0248(4) Uani 1 1 d . . .
N5 N 0.6385(2) 0.48594(12) 0.68432(14) 0.0221(4) Uani 1 1 d . . .
N2 N 0.64342(19) 0.26319(12) 0.68896(14) 0.0211(4) Uani 1 1 d . . .
N4 N 0.6701(2) 0.04110(13) 0.69153(15) 0.0265(5) Uani 1 1 d . . .
C13 C 0.6169(2) 0.40418(14) 0.67805(16) 0.0211(5) Uani 1 1 d . . .
C19 C 0.4505(2) 0.46104(14) 0.60879(16) 0.0220(5) Uani 1 1 d . . .
C1 C 0.4765(2) 0.05358(14) 0.61859(17) 0.0237(5) Uani 1 1 d . . .
C7 C 0.6354(2) 0.12082(15) 0.68378(17) 0.0235(5) Uani 1 1 d . . .
C12 C 0.6958(2) 0.33572(15) 0.71168(16) 0.0216(5) Uani 1 1 d . . .
C14 C 0.5338(2) 0.52341(14) 0.63954(16) 0.0219(5) Uani 1 1 d . . .
C23 C 0.7501(3) 0.53186(15) 0.72337(18) 0.0268(5) Uani 1 1 d . . .
H23A H 0.785562 0.504232 0.776994 0.032 Uiso 1 1 calc R . .
H23B H 0.722174 0.586046 0.740147 0.032 Uiso 1 1 calc R . .
C6 C 0.5690(3) -0.00258(15) 0.65002(17) 0.0261(5) Uani 1 1 d . . .
C17 C 0.3044(3) 0.55900(17) 0.54614(18) 0.0303(6) Uani 1 1 d . . .
H17 H 0.226258 0.572754 0.514739 0.036 Uiso 1 1 calc R . .
C8 C 0.7044(2) 0.19384(15) 0.71562(17) 0.0238(5) Uani 1 1 d . . .
C16 C 0.3885(3) 0.62088(16) 0.57710(18) 0.0311(6) Uani 1 1 d . . .
H16 H 0.365245 0.675127 0.565452 0.037 Uiso 1 1 calc R . .
C9 C 0.8186(3) 0.19620(17) 0.76829(19) 0.0314(6) Uani 1 1 d . . .
H9 H 0.859036 0.147839 0.788030 0.038 Uiso 1 1 calc R . .
C18 C 0.3343(3) 0.47783(16) 0.56103(18) 0.0267(5) Uani 1 1 d . . .
H18 H 0.278749 0.436163 0.539823 0.032 Uiso 1 1 calc R . .
C15 C 0.5042(3) 0.60490(16) 0.62400(18) 0.0286(5) Uani 1 1 d . . .
H15 H 0.560111 0.646696 0.644397 0.034 Uiso 1 1 calc R . .
C11 C 0.8119(3) 0.34084(17) 0.76218(19) 0.0302(6) Uani 1 1 d . . .
H11 H 0.848964 0.391626 0.776299 0.036 Uiso 1 1 calc R . .
C10 C 0.8725(3) 0.27022(18) 0.7915(2) 0.0350(6) Uani 1 1 d . . .
H10 H 0.950234 0.272663 0.827080 0.042 Uiso 1 1 calc R . .
C5 C 0.5503(3) -0.08626(16) 0.63755(19) 0.0334(6) Uani 1 1 d . . .
H5 H 0.612033 -0.124440 0.658782 0.040 Uiso 1 1 calc R . .
C2 C 0.3620(3) 0.02951(16) 0.57202(18) 0.0289(5) Uani 1 1 d . . .
H2 H 0.300644 0.067480 0.549754 0.035 Uiso 1 1 calc R . .
C3 C 0.3438(3) -0.05284(17) 0.5604(2) 0.0348(6) Uani 1 1 d . . .
H3 H 0.267400 -0.071576 0.530281 0.042 Uiso 1 1 calc R . .
C24 C 0.8512(3) 0.5398(2) 0.6611(2) 0.0366(7) Uani 1 1 d . . .
H24 H 0.886661 0.492412 0.638762 0.044 Uiso 1 1 calc R . .
C26 C 0.7921(3) 0.00372(18) 0.7259(2) 0.0363(7) Uani 1 1 d . . .
C4 C 0.4368(3) -0.10929(17) 0.5926(2) 0.0374(7) Uani 1 1 d . . .
H4 H 0.420794 -0.164826 0.582999 0.045 Uiso 1 1 calc R . .
C25 C 0.8931(4) 0.6108(3) 0.6361(3) 0.0624(13) Uani 1 1 d . . .
H25A H 0.848(6) 0.668(4) 0.665(4) 0.14(3) Uiso 1 1 d . . .
H25B H 0.942(5) 0.611(3) 0.596(3) 0.077(16) Uiso 1 1 d . . .
C28 C 0.9489(5) -0.0357(4) 0.6199(3) 0.0854(17) Uani 1 1 d . A 1
H28A H 0.927458 -0.090713 0.626053 0.102 Uiso 1 1 calc R A 1
H28B H 1.011297 -0.020612 0.582012 0.102 Uiso 1 1 calc R A 1
C27 C 0.8943(4) 0.0173(3) 0.6623(3) 0.0565(10) Uani 1 1 d . A 1
H27 H 0.919282 0.071279 0.653708 0.068 Uiso 1 1 calc R A 1
H26A H 0.775(3) -0.052(2) 0.736(2) 0.046(10) Uiso 1 1 d . . .
H26B H 0.814(3) 0.028(2) 0.783(2) 0.039(9) Uiso 1 1 d . . .

loop_
_atom_site_aniso_label
_atom_site_aniso_U_11
_atom_site_aniso_U_22
_atom_site_aniso_U_33
_atom_site_aniso_U_23
_atom_site_aniso_U_13
_atom_site_aniso_U_12
Ge1 0.02391(13) 0.01927(12) 0.02276(13) 0.00068(9) -0.00029(9) -0.00142(9)
Ge2 0.03100(16) 0.03636(17) 0.03517(17) 0.00631(13) -0.00256(12) -0.00514(12)
Cl1 0.0242(3) 0.0253(3) 0.0315(3) 0.0001(2) 0.0052(2) -0.0018(2)
Cl3 0.0352(4) 0.0520(5) 0.0497(5) 0.0013(4) -0.0117(3) -0.0084(3)
Cl2 0.0475(5) 0.0526(5) 0.0459(4) -0.0060(4) 0.0038(4) 0.0156(4)
Cl4 0.0460(5) 0.0377(4) 0.0699(6) -0.0166(4) 0.0159(4) -0.0081(3)
N3 0.0209(10) 0.0195(9) 0.0268(11) -0.0004(8) 0.0016(8) -0.0031(7)
N1 0.0251(11) 0.0189(9) 0.0307(11) 0.0015(8) 0.0032(9) 0.0008(8)
N5 0.0227(10) 0.0194(9) 0.0239(10) -0.0013(8) 0.0008(8) -0.0047(8)
N2 0.0208(10) 0.0187(9) 0.0236(10) 0.0017(8) 0.0016(8) -0.0002(7)
N4 0.0302(12) 0.0199(10) 0.0295(11) 0.0058(8) 0.0040(9) 0.0058(8)
C13 0.0217(12) 0.0188(10) 0.0229(11) 0.0014(9) 0.0033(9) -0.0031(9)
C19 0.0262(12) 0.0182(10) 0.0219(11) 0.0006(9) 0.0039(9) -0.0021(9)
C1 0.0280(13) 0.0177(11) 0.0262(13) 0.0024(9) 0.0065(10) 0.0010(9)
C7 0.0243(12) 0.0206(11) 0.0260(12) 0.0047(9) 0.0039(10) 0.0032(9)
C12 0.0200(11) 0.0221(11) 0.0226(12) 0.0000(9) 0.0018(9) -0.0015(9)
C14 0.0239(12) 0.0202(11) 0.0221(12) -0.0008(9) 0.0055(9) -0.0016(9)
C23 0.0280(13) 0.0207(11) 0.0307(13) -0.0034(10) -0.0035(10) -0.0053(10)
C6 0.0338(14) 0.0201(11) 0.0256(12) 0.0037(9) 0.0100(11) 0.0032(10)
C17 0.0286(14) 0.0328(14) 0.0296(14) 0.0036(11) 0.0034(11) 0.0062(11)
C8 0.0238(12) 0.0217(11) 0.0263(12) 0.0038(9) 0.0036(10) 0.0019(9)
C16 0.0399(16) 0.0232(12) 0.0308(14) 0.0008(10) 0.0060(12) 0.0069(11)
C9 0.0259(13) 0.0311(14) 0.0362(15) 0.0057(11) -0.0031(11) 0.0061(10)
C18 0.0244(13) 0.0288(13) 0.0269(13) 0.0011(10) 0.0015(10) -0.0017(10)
C15 0.0366(15) 0.0201(11) 0.0296(13) -0.0017(10) 0.0051(11) -0.0009(10)
C11 0.0238(13) 0.0285(13) 0.0372(15) 0.0002(11) -0.0046(11) -0.0048(10)
C10 0.0267(13) 0.0385(15) 0.0381(15) 0.0027(12) -0.0076(11) 0.0010(11)
C5 0.0495(18) 0.0204(12) 0.0318(14) 0.0056(10) 0.0117(13) 0.0042(11)
C2 0.0315(14) 0.0262(12) 0.0292(13) -0.0007(10) 0.0038(11) -0.0028(10)
C3 0.0440(17) 0.0289(14) 0.0324(15) -0.0041(11) 0.0089(13) -0.0100(12)
C24 0.0268(14) 0.0480(17) 0.0341(15) -0.0048(13) -0.0019(11) -0.0118(12)
C26 0.0394(17) 0.0285(14) 0.0396(17) 0.0056(12) -0.0047(13) 0.0135(12)
C4 0.057(2) 0.0202(12) 0.0364(16) -0.0008(11) 0.0139(14) -0.0054(12)
C25 0.048(2) 0.089(3) 0.047(2) 0.028(2) -0.0117(18) -0.032(2)
C28 0.060(3) 0.133(5) 0.061(3) -0.026(3) -0.010(2) 0.035(3)
C27 0.042(2) 0.065(2) 0.062(2) -0.0011(19) -0.0018(17) 0.0180(18)

loop_
_atom_type_symbol
_atom_type_description
_atom_type_scat_dispersion_real
_atom_type_scat_dispersion_imag
_atom_type_scat_source
C C 0.0033 0.0016 'International Tables Vol C Tables 4.2.6.8 and 6.1.1.4'
H H 0.0000 0.0000 'International Tables Vol C Tables 4.2.6.8 and 6.1.1.4'
Cl Cl 0.1484 0.1585 'International Tables Vol C Tables 4.2.6.8 and 6.1.1.4'
Ge Ge 0.1547 1.8001 'International Tables Vol C Tables 4.2.6.8 and 6.1.1.4'
N N 0.0061 0.0033 'International Tables Vol C Tables 4.2.6.8 and 6.1.1.4'

loop_
_geom_angle_atom_site_label_1
_geom_angle_atom_site_label_2
_geom_angle_atom_site_label_3
_geom_angle
N3 Ge1 Cl1 86.82(6)
N1 Ge1 Cl1 86.04(6)
N1 Ge1 N3 144.48(8)
N2 Ge1 Cl1 94.50(6)
N2 Ge1 N3 72.92(8)
N2 Ge1 N1 73.03(8)
Cl2 Ge2 Cl3 97.00(3)
Cl4 Ge2 Cl3 94.33(3)
Cl4 Ge2 Cl2 96.80(3)
C13 N3 Ge1 115.41(16)
C13 N3 C19 106.9(2)
C19 N3 Ge1 136.46(17)
C1 N1 Ge1 136.58(18)
C7 N1 Ge1 115.28(16)
C7 N1 C1 106.6(2)
C13 N5 C14 106.5(2)
C13 N5 C23 130.9(2)
C14 N5 C23 122.5(2)
C12 N2 Ge1 120.00(16)
C12 N2 C8 120.0(2)
C8 N2 Ge1 119.80(17)
C7 N4 C6 105.8(2)
C7 N4 C26 130.5(2)
C6 N4 C26 123.4(2)
N3 C13 N5 111.7(2)
N3 C13 C12 117.8(2)
N5 C13 C12 130.5(2)
N3 C19 C14 108.4(2)
N3 C19 C18 130.2(2)
C18 C19 C14 121.4(2)
N1 C1 C6 108.3(2)
N1 C1 C2 129.9(2)
C6 C1 C2 121.8(2)
N1 C7 N4 112.3(2)
N1 C7 C8 117.8(2)
N4 C7 C8 129.9(2)
N2 C12 C13 112.8(2)
N2 C12 C11 121.0(2)
C11 C12 C13 126.1(2)
N5 C14 C19 106.4(2)
N5 C14 C15 131.9(2)
C15 C14 C19 121.8(2)
N5 C23 H23A 109.3
N5 C23 H23B 109.3
N5 C23 C24 111.8(2)
H23A C23 H23B 107.9
C24 C23 H23A 109.3
C24 C23 H23B 109.3
N4 C6 C1 107.0(2)
N4 C6 C5 131.6(3)
C1 C6 C5 121.4(3)
C16 C17 H17 119.4
C18 C17 H17 119.4
C18 C17 C16 121.2(3)
N2 C8 C7 112.8(2)
N2 C8 C9 120.8(2)
C9 C8 C7 126.4(2)
C17 C16 H16 118.8
C15 C16 C17 122.3(2)
C15 C16 H16 118.8
C8 C9 H9 120.4
C10 C9 C8 119.3(2)
C10 C9 H9 120.4
C19 C18 H18 121.5
C17 C18 C19 116.9(2)
C17 C18 H18 121.5
C14 C15 H15 121.8
C16 C15 C14 116.4(2)
C16 C15 H15 121.8
C12 C11 H11 120.5
C10 C11 C12 119.1(2)
C10 C11 H11 120.5
C9 C10 C11 119.7(3)
C9 C10 H10 120.1
C11 C10 H10 120.1
C6 C5 H5 121.8
C4 C5 C6 116.3(3)
C4 C5 H5 121.8
C1 C2 H2 121.7
C3 C2 C1 116.6(3)
C3 C2 H2 121.7
C2 C3 H3 119.3
C2 C3 C4 121.5(3)
C4 C3 H3 119.3
C23 C24 H24 118.8
C25 C24 C23 122.3(4)
C25 C24 H24 118.8
N4 C26 C27 110.4(3)
N4 C26 H26A 107(2)
N4 C26 H26B 106(2)
C27 C26 H26A 114(2)
C27 C26 H26B 112(2)
H26A C26 H26B 107(3)
C5 C4 C3 122.4(3)
C5 C4 H4 118.8
C3 C4 H4 118.8
C24 C25 H25A 117(3)
C24 C25 H25B 117(4)
H25A C25 H25B 125(5)
H28A C28 H28B 120.0
C27 C28 H28A 120.0
C27 C28 H28B 120.0
C26 C27 H27 116.5
C28 C27 C26 126.9(5)
C28 C27 H27 116.5

loop_
_geom_bond_atom_site_label_1
_geom_bond_atom_site_label_2
_geom_bond_distance
Ge1 Cl1 2.2792(7)
Ge1 N3 2.231(2)
Ge1 N1 2.230(2)
Ge1 N2 2.158(2)
Ge2 Cl3 2.3297(8)
Ge2 Cl2 2.2964(9)
Ge2 Cl4 2.2709(9)
N3 C13 1.325(3)
N3 C19 1.379(3)
N1 C1 1.381(3)
N1 C7 1.326(3)
N5 C13 1.369(3)
N5 C14 1.387(3)
N5 C23 1.475(3)
N2 C12 1.348(3)
N2 C8 1.355(3)
N4 C7 1.366(3)
N4 C6 1.388(4)
N4 C26 1.474(4)
C13 C12 1.465(3)
C19 C14 1.403(3)
C19 C18 1.391(4)
C1 C6 1.395(4)
C1 C2 1.398(4)
C7 C8 1.465(4)
C12 C11 1.386(4)
C14 C15 1.394(3)
C23 H23A 0.9800
C23 H23B 0.9800
C23 C24 1.482(4)
C6 C5 1.404(4)
C17 H17 0.9400
C17 C16 1.404(4)
C17 C18 1.389(4)
C8 C9 1.384(4)
C16 H16 0.9400
C16 C15 1.379(4)
C9 H9 0.9400
C9 C10 1.378(4)
C18 H18 0.9400
C15 H15 0.9400
C11 H11 0.9400
C11 C10 1.382(4)
C10 H10 0.9400
C5 H5 0.9400
C5 C4 1.375(5)
C2 H2 0.9400
C2 C3 1.380(4)
C3 H3 0.9400
C3 C4 1.405(5)
C24 H24 0.9400
C24 C25 1.319(5)
C26 C27 1.517(5)
C26 H26A 0.95(4)
C26 H26B 0.97(4)
C4 H4 0.9400
C25 H25A 1.16(7)
C25 H25B 0.83(5)
C28 H28A 0.9400
C28 H28B 0.9400
C28 C27 1.251(6)
C27 H27 0.9400
